data_4505848
loop_
_publ_author_name
'Chun, Hyungphil'
'Bernal, Ivan'

_publ_section_title
;
 Crystal Structures of Neutral Cobalt(III) Complexes:&#x2009; Common
 Hydrogen-Bonding Patterns Observed in Compounds of Different Molecular
 Structures
;
_journal_issue 2
_journal_name_full 'Crystal Growth &amp; Design'
_journal_page_first 143
_journal_paper_doi 10.1021/cg000003n
_journal_volume 1
_journal_year 2001
_chemical_formula_moiety 'C6 H15 Co N6 O4'
_chemical_formula_sum 'C6 H15 Co N6 O4'
_chemical_formula_weight 294.17
_chemical_name_systematic ' mer-cis-[N-(2-aminoethyl)-1,3-propanediamine]cyanodinitrocobalt(III)'
_space_group_IT_number 33
_symmetry_cell_setting orthorhombic
_symmetry_space_group_name_Hall 'P -2bc 2a'
_symmetry_space_group_name_H-M 'P 21 n b'
_atom_sites_solution_hydrogens geom
_atom_sites_solution_primary direct
_atom_sites_solution_secondary difmap
_cell_angle_alpha 90.00
_cell_angle_beta 90.00
_cell_angle_gamma 90.00
_cell_formula_units_Z 4
_cell_length_a 9.5719(13)
_cell_length_b 13.8582(14)
_cell_length_c 8.849(2)
_cell_measurement_reflns_used 25
_cell_measurement_temperature 293(2)
_cell_measurement_theta_max 13.70
_cell_measurement_theta_min 6.44
_cell_volume 1173.8(3)
_computing_cell_refinement 'Enraf-Nonius CAD4-PC (Enraf-Nonius, 1989)'
_computing_data_collection 'Enraf-Nonius CAD4-PC (Enraf-Nonius, 1989)'
_computing_data_reduction 'NRCVAX DATRD2'
_computing_molecular_graphics ORTEP-III
_computing_structure_refinement 'SHELXL-93 (Sheldrick, 1993)'
_computing_structure_solution 'SHELXS-86 (Sheldrick, 1990)'
_diffrn_ambient_temperature 293(2)
_diffrn_measurement_device 'Enraf-Nonius CAD-4'
_diffrn_measurement_method \w--2\q
_diffrn_radiation_monochromator graphite
_diffrn_radiation_source 'fine-focus sealed tube'
_diffrn_radiation_type 'Mo K\a'
_diffrn_radiation_wavelength 0.71073
_diffrn_reflns_av_R_equivalents 0.0000
_diffrn_reflns_av_sigmaI/netI 0.0412
_diffrn_reflns_limit_h_max 13
_diffrn_reflns_limit_h_min 0
_diffrn_reflns_limit_k_max 19
_diffrn_reflns_limit_k_min 0
_diffrn_reflns_limit_l_max 12
_diffrn_reflns_limit_l_min 0
_diffrn_reflns_number 1809
_diffrn_reflns_theta_max 29.97
_diffrn_reflns_theta_min 2.73
_diffrn_standards_decay_% 0
_diffrn_standards_interval_time 240
_diffrn_standards_number 3
_exptl_absorpt_coefficient_mu 1.477
_exptl_absorpt_correction_T_max 0.9987
_exptl_absorpt_correction_T_min 0.8843
_exptl_absorpt_correction_type psi-scan
_exptl_absorpt_process_details 'NRCVAX ABSORP (Gabe et al., 1989)'
_exptl_crystal_colour yellow-brown
_exptl_crystal_density_diffrn 1.665
_exptl_crystal_density_method 'not measured'
_exptl_crystal_description polyhedra
_exptl_crystal_F_000 608
_exptl_crystal_size_max 0.46
_exptl_crystal_size_mid 0.40
_exptl_crystal_size_min 0.29
_refine_diff_density_max 1.133
_refine_diff_density_min -0.307
_refine_diff_density_rms 0.095
_refine_ls_abs_structure_details 'Flack H D (1983)'
_refine_ls_abs_structure_Flack -0.01(4)
_refine_ls_extinction_method none
_refine_ls_goodness_of_fit_all 1.051
_refine_ls_goodness_of_fit_ref 1.223
_refine_ls_hydrogen_treatment constr
_refine_ls_matrix_type full
_refine_ls_number_parameters 154
_refine_ls_number_reflns 1809
_refine_ls_number_restraints 1
_refine_ls_restrained_S_all 1.050
_refine_ls_restrained_S_obs 1.223
_refine_ls_R_factor_all 0.0729
_refine_ls_R_factor_gt 0.0407
_refine_ls_shift/esd_mean 0.000
_refine_ls_shift/su_max -0.001
_refine_ls_structure_factor_coef Fsqd
_refine_ls_weighting_details 'w=1/[\s^2^(Fo^2^)+(0.0749P)^2^+0.0000P] where P=(Fo^2^+2Fc^2^)/3'
_refine_ls_weighting_scheme calc
_refine_ls_wR_factor_all 0.1233
_refine_ls_wR_factor_ref 0.1132
_reflns_number_gt 1179
_reflns_number_total 1809
_reflns_threshold_expression I>2\s(I)
_cod_data_source_file cg000003n.cif
_cod_data_source_block (6)
_cod_depositor_comments
;
The following automatic conversions were performed:

'_symmetry_cell_setting' value 'Orthorhombic' changed to
'orthorhombic' according to
/home/saulius/struct/CIF-dictionaries/cif_core.dic dictionary named
'cif_core.dic' version 2.4.2 from 2011-04-26.

Automatic conversion script
Id: cif_fix_values 1715 2011-07-08 13:25:40Z adriana 
;
_cod_original_cell_volume 1173.9(3)
_cod_original_sg_symbol_H-M 'P 21nb'
_cod_database_code 4505848

loop_
_symmetry_equiv_pos_as_xyz
'x, y, z'
'x+1/2, -y, -z'
'x+1/2, -y+1/2, z+1/2'
'x, y+1/2, -z+1/2'

loop_
_atom_site_aniso_label
_atom_site_aniso_U_11
_atom_site_aniso_U_22
_atom_site_aniso_U_33
_atom_site_aniso_U_23
_atom_site_aniso_U_13
_atom_site_aniso_U_12
Co 0.0250(2) 0.0203(2) 0.0240(3) -0.0024(3) -0.0018(4) 0.0012(4)
N1 0.040(4) 0.037(2) 0.026(2) -0.006(2) -0.001(2) 0.006(2)
N2 0.032(2) 0.021(2) 0.031(2) -0.002(2) 0.007(2) -0.002(2)
N3 0.045(3) 0.033(2) 0.028(2) -0.001(2) 0.010(3) -0.003(3)
N4 0.031(2) 0.030(2) 0.043(3) 0.000(2) -0.009(2) 0.002(2)
N5 0.035(3) 0.026(2) 0.048(3) -0.004(2) -0.003(2) 0.000(2)
N6 0.044(3) 0.071(4) 0.062(4) -0.026(3) -0.014(3) 0.013(3)
O1 0.056(3) 0.078(3) 0.047(3) -0.024(3) -0.006(2) 0.029(3)
O2 0.043(3) 0.084(4) 0.066(3) -0.018(3) -0.017(2) 0.015(3)
O3 0.071(4) 0.035(2) 0.086(4) 0.007(3) 0.020(4) -0.005(3)
O4 0.121(6) 0.055(3) 0.079(4) -0.034(3) -0.026(4) -0.008(4)
C1 0.066(5) 0.050(3) 0.031(3) 0.004(3) 0.001(3) 0.003(3)
C2 0.043(4) 0.035(3) 0.038(3) 0.004(2) 0.006(3) -0.007(3)
C3 0.035(3) 0.037(3) 0.038(3) -0.007(2) -0.004(3) -0.010(2)
C4 0.050(4) 0.043(3) 0.033(3) -0.011(2) -0.004(3) -0.002(3)
C5 0.046(3) 0.042(3) 0.026(2) -0.001(2) -0.001(2) -0.001(3)
C6 0.030(2) 0.026(2) 0.030(2) -0.009(2) -0.001(3) 0.001(2)

loop_
_atom_site_label
_atom_site_type_symbol
_atom_site_fract_x
_atom_site_fract_y
_atom_site_fract_z
_atom_site_U_iso_or_equiv
_atom_site_thermal_displace_type
_atom_site_occupancy
_atom_site_calc_flag
_atom_site_refinement_flags
Co Co 0.19353(14) 0.45167(4) 0.25562(6) 0.0231(2) Uani 1 d .
N1 N 0.1752(7) 0.4362(3) 0.4762(5) 0.0346(14) Uani 1 d .
H1A H 0.2547(7) 0.4550(3) 0.5217(5) 0.042 Uiso 1 calc R
H1B H 0.1052(7) 0.4736(3) 0.5104(5) 0.042 Uiso 1 calc R
N2 N 0.1220(5) 0.3173(3) 0.2438(4) 0.0279(8) Uani 1 d .
H2 H 0.1988(5) 0.2788(3) 0.2374(4) 0.033 Uiso 1 calc R
N3 N 0.2087(9) 0.4625(3) 0.0361(4) 0.0351(11) Uani 1 d .
H3A H 0.2103(9) 0.5260(3) 0.0144(4) 0.042 Uiso 1 calc R
H3B H 0.2930(9) 0.4389(3) 0.0105(4) 0.042 Uiso 1 calc R
N4 N 0.3861(5) 0.4035(3) 0.2643(5) 0.0345(10) Uani 1 d .
N5 N 0.2641(6) 0.5827(4) 0.2784(5) 0.0364(11) Uani 1 d .
N6 N -0.0968(7) 0.5395(5) 0.2484(6) 0.059(2) Uani 1 d .
O1 O 0.4369(6) 0.3592(4) 0.1617(5) 0.0602(14) Uani 1 d .
O2 O 0.4578(5) 0.4191(4) 0.3786(5) 0.0644(15) Uani 1 d .
O3 O 0.2809(6) 0.6351(3) 0.1674(7) 0.064(2) Uani 1 d .
O4 O 0.2851(8) 0.6168(4) 0.4018(6) 0.085(2) Uani 1 d .
C1 C 0.1461(8) 0.3340(4) 0.5134(7) 0.049(2) Uani 1 d .
H1C H 0.0988(8) 0.3295(4) 0.6101(7) 0.059 Uiso 1 calc R
H1D H 0.2326(8) 0.2978(4) 0.5194(7) 0.059 Uiso 1 calc R
C2 C 0.0560(7) 0.2946(4) 0.3918(7) 0.0387(14) Uani 1 d .
H2A H -0.0363(7) 0.3234(4) 0.3971(7) 0.046 Uiso 1 calc R
H2B H 0.0464(7) 0.2253(4) 0.4034(7) 0.046 Uiso 1 calc R
C3 C 0.0309(7) 0.2892(4) 0.1163(6) 0.0365(13) Uani 1 d .
H3C H -0.0571(7) 0.3234(4) 0.1244(6) 0.044 Uiso 1 calc R
H3D H 0.0113(7) 0.2206(4) 0.1229(6) 0.044 Uiso 1 calc R
C4 C 0.0957(8) 0.3107(4) -0.0346(7) 0.0418(14) Uani 1 d .
H4A H 0.0396(8) 0.2812(4) -0.1134(7) 0.050 Uiso 1 calc R
H4B H 0.1881(8) 0.2820(4) -0.0386(7) 0.050 Uiso 1 calc R
C5 C 0.1075(7) 0.4186(4) -0.0652(6) 0.0381(13) Uani 1 d .
H5A H 0.1362(7) 0.4289(4) -0.1691(6) 0.046 Uiso 1 calc R
H5B H 0.0171(7) 0.4488(4) -0.0512(6) 0.046 Uiso 1 calc R
C6 C 0.0091(6) 0.5047(4) 0.2462(6) 0.0287(9) Uani 1 d .

loop_
_atom_type_symbol
_atom_type_description
_atom_type_scat_dispersion_real
_atom_type_scat_dispersion_imag
_atom_type_scat_source
C C 0.0033 0.0016 'International Tables Vol C Tables 4.2.6.8 and 6.1.1.4'
H H 0.0000 0.0000 'International Tables Vol C Tables 4.2.6.8 and 6.1.1.4'
N N 0.0061 0.0033 'International Tables Vol C Tables 4.2.6.8 and 6.1.1.4'
O O 0.0106 0.0060 'International Tables Vol C Tables 4.2.6.8 and 6.1.1.4'
Co Co 0.3494 0.9721 'International Tables Vol C Tables 4.2.6.8 and 6.1.1.4'

loop_
_geom_angle_atom_site_label_1
_geom_angle_atom_site_label_2
_geom_angle_atom_site_label_3
_geom_angle
C6 Co N5 88.1(2)
C6 Co N3 89.7(3)
N5 Co N3 90.3(2)
C6 Co N4 177.3(2)
N5 Co N4 89.3(2)
N3 Co N4 89.7(3)
C6 Co N1 90.2(3)
N5 Co N1 91.7(2)
N3 Co N1 178.0(2)
N4 Co N1 90.5(3)
C6 Co N2 92.3(2)
N5 Co N2 177.1(2)
N3 Co N2 92.6(2)
N4 Co N2 90.4(2)
N1 Co N2 85.4(2)
C1 N1 Co 110.0(3)
C3 N2 C2 111.4(5)
C3 N2 Co 119.4(3)
C2 N2 Co 107.4(3)
C5 N3 Co 122.1(5)
O1 N4 O2 118.9(5)
O1 N4 Co 121.7(4)
O2 N4 Co 119.4(4)
O4 N5 O3 117.9(5)
O4 N5 Co 121.1(4)
O3 N5 Co 120.8(4)
N1 C1 C2 107.4(5)
C1 C2 N2 108.3(5)
N2 C3 C4 112.5(5)
C3 C4 C5 112.5(5)
N3 C5 C4 110.6(5)
N6 C6 Co 175.5(5)

loop_
_geom_bond_atom_site_label_1
_geom_bond_atom_site_label_2
_geom_bond_distance
Co C6 1.914(5)
Co N5 1.948(5)
Co N3 1.953(4)
Co N4 1.963(5)
Co N1 1.971(4)
Co N2 1.987(4)
N1 C1 1.480(7)
N2 C3 1.478(7)
N2 C2 1.488(7)
N3 C5 1.453(8)
N4 O1 1.198(6)
N4 O2 1.242(6)
N5 O4 1.207(6)
N5 O3 1.232(7)
N6 C6 1.123(9)
C1 C2 1.484(9)
C3 C4 1.503(8)
C4 C5 1.524(7)
